data_2103008
loop_
_publ_author_name
'Prinz, Sebastian'
'Sparta, Karine M.'
'Roth, Georg'

_publ_section_title
;
 Temperature dependence of the <i>A</i>V~3~O~7~ (<i>A</i> = Ca, Sr)
 structure
;
_journal_coeditor_code BM5051
_journal_issue 6
_journal_name_full 'Acta Crystallographica Section B'
_journal_page_first 836
_journal_page_last 842
_journal_paper_doi 10.1107/S0108768107050550
_journal_volume 63
_journal_year 2007
_chemical_formula_moiety 'O7 V3, Ca'
_chemical_formula_sum 'Ca O7 V3'
_chemical_formula_weight 304.90
_chemical_name_systematic
;
 ?
;
_space_group_IT_number 62
_symmetry_cell_setting orthorhombic
_symmetry_space_group_name_Hall '-P 2ac 2n'
_symmetry_space_group_name_H-M 'P n m a'
_atom_sites_solution_hydrogens none
_atom_sites_solution_primary direct
_atom_sites_solution_secondary difmap
_audit_creation_method SHELXL-97
_cell_angle_alpha 90.00
_cell_angle_beta 90.00
_cell_angle_gamma 90.00
_cell_formula_units_Z 4
_cell_length_a 10.427(3)
_cell_length_b 10.370(2)
_cell_length_c 5.2904(15)
_cell_measurement_reflns_used 2711
_cell_measurement_temperature 206.0(10)
_cell_measurement_theta_max 23.4
_cell_measurement_theta_min 1.3
_cell_volume 572.0(3)
_computing_cell_refinement 'X-AREA (Stoe, 2002)'
_computing_data_collection 'X-AREA (Stoe, 2002)'
_computing_data_reduction 'X-RED (Stoe, 1996)'
_computing_molecular_graphics 'ATOMS Version 5.1'
_computing_publication_material 'WinGX 1.64.05 (Farrugia, 1999)'
_computing_structure_refinement 'SHELXL-97 (Sheldrick, 1997)'
_computing_structure_solution 'SHELXS-97 (Sheldrick, 1997)'
_diffrn_ambient_temperature 206.0(10)
_diffrn_detector_area_resol_mean 0
_diffrn_measured_fraction_theta_full 0.957
_diffrn_measured_fraction_theta_max 0.957
_diffrn_measurement_device_type 'STOE IPDS 2'
_diffrn_measurement_method 'Rotation method'
_diffrn_radiation_monochromator graphite
_diffrn_radiation_source 'fine-focus sealed tube'
_diffrn_radiation_type MoK\a
_diffrn_radiation_wavelength 0.71073
_diffrn_reflns_av_R_equivalents 0.0324
_diffrn_reflns_av_sigmaI/netI 0.0186
_diffrn_reflns_limit_h_max 11
_diffrn_reflns_limit_h_min -11
_diffrn_reflns_limit_k_max 10
_diffrn_reflns_limit_k_min -10
_diffrn_reflns_limit_l_max 5
_diffrn_reflns_limit_l_min -5
_diffrn_reflns_number 2452
_diffrn_reflns_theta_full 22.98
_diffrn_reflns_theta_max 22.98
_diffrn_reflns_theta_min 3.91
_diffrn_standards_decay_% 0
_diffrn_standards_interval_count 0
_diffrn_standards_interval_time 0
_diffrn_standards_number 0
_exptl_absorpt_coefficient_mu 5.676
_exptl_absorpt_correction_T_max 0.4705
_exptl_absorpt_correction_T_min 0.3169
_exptl_absorpt_correction_type numerical
_exptl_absorpt_process_details 'X-SHAPE (Stoe & Cie, 1996)'
_exptl_crystal_colour brown
_exptl_crystal_density_diffrn 3.540
_exptl_crystal_density_method 'not measured'
_exptl_crystal_F_000 580
_exptl_crystal_size_max 0.3
_exptl_crystal_size_mid 0.2
_exptl_crystal_size_min 0.1
_refine_diff_density_max 0.326
_refine_diff_density_min -0.413
_refine_ls_extinction_coef 0.0188(19)
_refine_ls_extinction_expression Fc^*^=kFc[1+0.001xFc^2^\l^3^/sin(2\q)]^-1/4^
_refine_ls_extinction_method SHELXL
_refine_ls_goodness_of_fit_ref 0.804
_refine_ls_hydrogen_treatment none
_refine_ls_matrix_type full
_refine_ls_number_parameters 38
_refine_ls_number_reflns 403
_refine_ls_number_restraints 0
_refine_ls_restrained_S_all 0.804
_refine_ls_R_factor_all 0.0217
_refine_ls_R_factor_gt 0.0192
_refine_ls_shift/su_max 0.000
_refine_ls_shift/su_mean 0.000
_refine_ls_structure_factor_coef Fsqd
_refine_ls_weighting_details 'calc w=1/[\s^2^(Fo^2^)+(0.0672P)^2^+0.0000P] where P=(Fo^2^+2Fc^2^)/3'
_refine_ls_weighting_scheme calc
_refine_ls_wR_factor_gt 0.0619
_refine_ls_wR_factor_ref 0.0634
_reflns_number_gt 367
_reflns_number_total 403
_reflns_threshold_expression >2sigma(I)
_cod_data_source_file bm5051.cif
_cod_data_source_block CaV3O7_206K
_cod_original_cell_volume 572.0(2)
_cod_database_code 2103008

loop_
_symmetry_equiv_pos_as_xyz
'x, y, z'
'-x+1/2, -y, z+1/2'
'x+1/2, -y+1/2, -z+1/2'
'-x, y+1/2, -z'
'-x, -y, -z'
'x-1/2, y, -z-1/2'
'-x-1/2, y-1/2, z-1/2'
'x, -y-1/2, z'

loop_
_atom_site_type_symbol
_atom_site_label
_atom_site_fract_x
_atom_site_fract_y
_atom_site_fract_z
_atom_site_U_iso_or_equiv
_atom_site_adp_type
_atom_site_calc_flag
_atom_site_refinement_flags
_atom_site_occupancy
Ca Ca1 0.08488(10) 0.2500 0.29988(16) 0.0064(4) Uani d S 1
V V1 0.28880(8) 0.2500 0.79212(14) 0.0051(4) Uani d S 1
V V2 0.18739(6) 0.52027(6) 0.78355(11) 0.0051(3) Uani d . 1
O O1 0.4437(3) 0.2500 0.8085(6) 0.0105(8) Uiso d S 1
O O2 0.0398(2) 0.5651(3) 0.7666(4) 0.0116(6) Uiso d . 1
O O3 0.2205(2) 0.3798(2) 0.0257(4) 0.0066(5) Uiso d . 1
O O4 0.2268(2) 0.3796(2) 0.5484(4) 0.0058(5) Uiso d . 1

loop_
_atom_site_aniso_label
_atom_site_aniso_U_11
_atom_site_aniso_U_22
_atom_site_aniso_U_33
_atom_site_aniso_U_12
_atom_site_aniso_U_13
_atom_site_aniso_U_23
Ca1 0.0041(6) 0.0069(7) 0.0081(6) 0.000 -0.0002(4) 0.000
V1 0.0046(5) 0.0048(6) 0.0059(5) 0.000 -0.0002(3) 0.000
V2 0.0048(5) 0.0049(5) 0.0057(4) 0.0010(2) -0.0001(2) 0.0002(2)

loop_
_atom_type_symbol
_atom_type_description
_atom_type_scat_dispersion_real
_atom_type_scat_dispersion_imag
_atom_type_scat_source
O O 0.0106 0.0060 'International Tables Vol C Tables 4.2.6.8 and 6.1.1.4'
Ca Ca 0.2262 0.3064 'International Tables Vol C Tables 4.2.6.8 and 6.1.1.4'
V V 0.3005 0.5294 'International Tables Vol C Tables 4.2.6.8 and 6.1.1.4'

loop_
_geom_angle_atom_site_label_1
_geom_angle_atom_site_label_2
_geom_angle_atom_site_label_3
_geom_angle_site_symmetry_1
_geom_angle_site_symmetry_3
_geom_angle
O2 Ca1 O2 4_546 5_566 109.81(13)
O2 Ca1 O4 4_546 . 152.28(8)
O2 Ca1 O4 5_566 . 88.07(8)
O2 Ca1 O4 4_546 8_565 88.07(8)
O2 Ca1 O4 5_566 8_565 152.28(8)
O4 Ca1 O4 . 8_565 68.33(10)
O2 Ca1 O3 4_546 8_565 77.32(7)
O2 Ca1 O3 5_566 8_565 133.31(8)
O4 Ca1 O3 . 8_565 106.18(9)
O4 Ca1 O3 8_565 8_565 69.96(8)
O2 Ca1 O3 4_546 . 133.31(8)
O2 Ca1 O3 5_566 . 77.32(7)
O4 Ca1 O3 . . 69.96(8)
O4 Ca1 O3 8_565 . 106.18(9)
O3 Ca1 O3 8_565 . 67.19(10)
O2 Ca1 O1 4_546 6_557 78.51(7)
O2 Ca1 O1 5_566 6_557 78.51(7)
O4 Ca1 O1 . 6_557 84.86(8)
O4 Ca1 O1 8_565 6_557 84.86(8)
O3 Ca1 O1 8_565 6_557 145.39(5)
O3 Ca1 O1 . 6_557 145.39(5)
O2 Ca1 V1 4_546 . 117.86(6)
O2 Ca1 V1 5_566 . 117.86(6)
O4 Ca1 V1 . . 35.22(5)
O4 Ca1 V1 8_565 . 35.22(5)
O3 Ca1 V1 8_565 . 95.40(6)
O3 Ca1 V1 . . 95.40(6)
O1 Ca1 V1 6_557 . 74.63(8)
O2 Ca1 V2 4_546 2_564 165.27(6)
O2 Ca1 V2 5_566 2_564 78.96(6)
O4 Ca1 V2 . 2_564 34.91(5)
O4 Ca1 V2 8_565 2_564 88.57(6)
O3 Ca1 V2 8_565 2_564 88.05(6)
O3 Ca1 V2 . 2_564 35.17(5)
O1 Ca1 V2 6_557 2_564 115.45(5)
V1 Ca1 V2 . 2_564 64.76(2)
O2 Ca1 V2 4_546 7_655 78.96(6)
O2 Ca1 V2 5_566 7_655 165.27(6)
O4 Ca1 V2 . 7_655 88.57(6)
O4 Ca1 V2 8_565 7_655 34.91(5)
O3 Ca1 V2 8_565 7_655 35.17(5)
O3 Ca1 V2 . 7_655 88.05(6)
O1 Ca1 V2 6_557 7_655 115.45(5)
V1 Ca1 V2 . 7_655 64.76(2)
V2 Ca1 V2 2_564 7_655 90.15(4)
O2 Ca1 V1 4_546 1_554 103.11(6)
O2 Ca1 V1 5_566 1_554 103.11(6)
O4 Ca1 V1 . 1_554 92.69(6)
O4 Ca1 V1 8_565 1_554 92.69(6)
O3 Ca1 V1 8_565 1_554 34.05(5)
O3 Ca1 V1 . 1_554 34.05(5)
O1 Ca1 V1 6_557 1_554 177.04(8)
V1 Ca1 V1 . 1_554 102.40(4)
V2 Ca1 V1 2_564 1_554 62.73(2)
V2 Ca1 V1 7_655 1_554 62.73(2)
O2 Ca1 O1 4_546 6_556 68.45(6)
O2 Ca1 O1 5_566 6_556 68.45(6)
O4 Ca1 O1 . 6_556 139.21(6)
O4 Ca1 O1 8_565 6_556 139.21(6)
O3 Ca1 O1 8_565 6_556 72.52(7)
O3 Ca1 O1 . 6_556 72.52(7)
O1 Ca1 O1 6_557 6_556 120.02(12)
V1 Ca1 O1 . 6_556 165.35(7)
V2 Ca1 O1 2_564 6_556 105.68(4)
V2 Ca1 O1 7_655 6_556 105.68(4)
V1 Ca1 O1 1_554 6_556 62.95(6)
O2 Ca1 V2 4_546 4_546 15.81(6)
O2 Ca1 V2 5_566 4_546 94.72(7)
O4 Ca1 V2 . 4_546 153.38(6)
O4 Ca1 V2 8_565 4_546 100.20(5)
O3 Ca1 V2 8_565 4_546 91.07(5)
O3 Ca1 V2 . 4_546 136.46(6)
O1 Ca1 V2 6_557 4_546 69.87(6)
V1 Ca1 V2 . 4_546 124.94(2)
V2 Ca1 V2 2_564 4_546 170.30(3)
V2 Ca1 V2 7_655 4_546 94.70(2)
V1 Ca1 V2 1_554 4_546 112.30(2)
O1 Ca1 V2 6_556 4_546 64.91(4)
O2 Ca1 V2 4_546 5_566 94.72(7)
O2 Ca1 V2 5_566 5_566 15.81(6)
O4 Ca1 V2 . 5_566 100.20(5)
O4 Ca1 V2 8_565 5_566 153.38(6)
O3 Ca1 V2 8_565 5_566 136.46(6)
O3 Ca1 V2 . 5_566 91.07(5)
O1 Ca1 V2 6_557 5_566 69.87(6)
V1 Ca1 V2 . 5_566 124.94(2)
V2 Ca1 V2 2_564 5_566 94.70(2)
V2 Ca1 V2 7_655 5_566 170.30(3)
V1 Ca1 V2 1_554 5_566 112.30(2)
O1 Ca1 V2 6_556 5_566 64.91(4)
V2 Ca1 V2 4_546 5_566 79.33(4)
O2 Ca1 V1 4_546 6_557 68.35(6)
O2 Ca1 V1 5_566 6_557 68.35(6)
O4 Ca1 V1 . 6_557 101.08(6)
O4 Ca1 V1 8_565 6_557 101.08(6)
O3 Ca1 V1 8_565 6_557 144.92(5)
O3 Ca1 V1 . 6_557 144.92(5)
O1 Ca1 V1 6_557 6_557 19.64(8)
V1 Ca1 V1 . 6_557 94.27(3)
V2 Ca1 V1 2_564 6_557 126.38(2)
V2 Ca1 V1 7_655 6_557 126.38(2)
V1 Ca1 V1 1_554 6_557 163.32(4)
O1 Ca1 V1 6_556 6_557 100.37(6)
V2 Ca1 V1 4_546 6_557 56.24(2)
V2 Ca1 V1 5_566 6_557 56.24(2)
O2 Ca1 V2 4_546 . 146.04(6)
O2 Ca1 V2 5_566 . 70.50(6)
O4 Ca1 V2 . . 22.55(5)
O4 Ca1 V2 8_565 . 82.81(6)
O3 Ca1 V2 8_565 . 128.51(6)
O3 Ca1 V2 . . 80.57(6)
O1 Ca1 V2 6_557 . 68.16(5)
V1 Ca1 V2 . . 47.609(16)
V2 Ca1 V2 2_564 . 47.316(15)
V2 Ca1 V2 7_655 . 109.18(3)
V1 Ca1 V2 1_554 . 109.91(3)
O1 Ca1 V2 6_556 . 134.666(15)
V2 Ca1 V2 4_546 . 137.45(3)
V2 Ca1 V2 5_566 . 80.17(2)
V1 Ca1 V2 6_557 . 81.39(2)
O2 Ca1 V2 4_546 8_565 70.50(6)
O2 Ca1 V2 5_566 8_565 146.04(6)
O4 Ca1 V2 . 8_565 82.81(6)
O4 Ca1 V2 8_565 8_565 22.55(5)
O3 Ca1 V2 8_565 8_565 80.57(6)
O3 Ca1 V2 . 8_565 128.51(6)
O1 Ca1 V2 6_557 8_565 68.16(5)
V1 Ca1 V2 . 8_565 47.609(16)
V2 Ca1 V2 2_564 8_565 109.18(3)
V2 Ca1 V2 7_655 8_565 47.316(15)
V1 Ca1 V2 1_554 8_565 109.91(3)
O1 Ca1 V2 6_556 8_565 134.666(15)
V2 Ca1 V2 4_546 8_565 80.17(2)
V2 Ca1 V2 5_566 8_565 137.45(3)
V1 Ca1 V2 6_557 8_565 81.39(2)
V2 Ca1 V2 . 8_565 90.61(3)
O2 Ca1 V2 4_546 8_564 58.67(6)
O2 Ca1 V2 5_566 8_564 127.62(6)
O4 Ca1 V2 . 8_564 126.51(6)
O4 Ca1 V2 8_565 8_564 79.58(5)
O3 Ca1 V2 8_565 8_564 20.44(5)
O3 Ca1 V2 . 8_564 80.06(6)
O1 Ca1 V2 6_557 8_564 134.55(3)
V1 Ca1 V2 . 8_564 110.79(3)
V2 Ca1 V2 2_564 8_564 106.61(3)
V2 Ca1 V2 7_655 8_564 46.184(15)
V1 Ca1 V2 1_554 8_564 46.254(16)
O1 Ca1 V2 6_556 8_564 59.82(4)
V2 Ca1 V2 4_546 8_564 71.33(2)
V2 Ca1 V2 5_566 8_564 124.18(3)
V1 Ca1 V2 6_557 8_564 127.00(2)
V2 Ca1 V2 . 8_564 148.94(4)
V2 Ca1 V2 8_565 8_564 82.79(2)
O2 Ca1 V2 4_546 1_554 127.62(6)
O2 Ca1 V2 5_566 1_554 58.67(6)
O4 Ca1 V2 . 1_554 79.58(5)
O4 Ca1 V2 8_565 1_554 126.51(6)
O3 Ca1 V2 8_565 1_554 80.06(6)
O3 Ca1 V2 . 1_554 20.44(5)
O1 Ca1 V2 6_557 1_554 134.55(3)
V1 Ca1 V2 . 1_554 110.79(3)
V2 Ca1 V2 2_564 1_554 46.184(15)
V2 Ca1 V2 7_655 1_554 106.61(3)
V1 Ca1 V2 1_554 1_554 46.254(16)
O1 Ca1 V2 6_556 1_554 59.82(4)
V2 Ca1 V2 4_546 1_554 124.18(3)
V2 Ca1 V2 5_566 1_554 71.33(2)
V1 Ca1 V2 6_557 1_554 127.00(2)
V2 Ca1 V2 . 1_554 82.79(2)
V2 Ca1 V2 8_565 1_554 148.94(4)
V2 Ca1 V2 8_564 1_554 87.39(3)
O2 Ca1 O2 4_546 . 132.47(4)
O2 Ca1 O2 5_566 . 51.54(8)
O4 Ca1 O2 . . 45.27(6)
O4 Ca1 O2 8_565 . 100.75(7)
O3 Ca1 O2 8_565 . 149.54(7)
O3 Ca1 O2 . . 89.13(6)
O1 Ca1 O2 6_557 . 56.35(4)
V1 Ca1 O2 . . 66.93(4)
V2 Ca1 O2 2_564 . 62.26(4)
V2 Ca1 O2 7_655 . 131.07(4)
V1 Ca1 O2 1_554 . 122.70(4)
O1 Ca1 O2 6_556 . 119.82(4)
V2 Ca1 O2 4_546 . 119.35(5)
V2 Ca1 O2 5_566 . 58.55(4)
V1 Ca1 O2 6_557 . 64.12(4)
V2 Ca1 O2 . . 22.89(3)
V2 Ca1 O2 8_565 . 101.87(4)
V2 Ca1 O2 8_564 . 168.77(4)
V2 Ca1 O2 1_554 . 83.44(4)
O1 V1 O3 . 1_556 109.21(10)
O1 V1 O3 . 8_566 109.21(10)
O3 V1 O3 1_556 8_566 86.67(13)
O1 V1 O4 . 8_565 111.24(10)
O3 V1 O4 1_556 8_565 139.55(10)
O3 V1 O4 8_566 8_565 79.94(9)
O1 V1 O4 . . 111.24(10)
O3 V1 O4 1_556 . 79.94(9)
O3 V1 O4 8_566 . 139.55(10)
O4 V1 O4 8_565 . 85.95(13)
O1 V1 V2 . 8_565 110.688(19)
O3 V1 V2 1_556 8_565 121.56(7)
O3 V1 V2 8_566 8_565 40.48(6)
O4 V1 V2 8_565 8_565 40.24(6)
O4 V1 V2 . 8_565 120.80(7)
O1 V1 V2 . . 110.688(19)
O3 V1 V2 1_556 . 40.48(6)
O3 V1 V2 8_566 . 121.56(7)
O4 V1 V2 8_565 . 120.80(7)
O4 V1 V2 . . 40.24(6)
V2 V1 V2 8_565 . 138.62(4)
O1 V1 Ca1 . . 132.30(11)
O3 V1 Ca1 1_556 . 104.98(7)
O3 V1 Ca1 8_566 . 104.98(7)
O4 V1 Ca1 8_565 . 44.44(7)
O4 V1 Ca1 . . 44.44(7)
V2 V1 Ca1 8_565 . 76.411(18)
V2 V1 Ca1 . . 76.411(18)
O1 V1 Ca1 . 1_556 125.30(11)
O3 V1 Ca1 1_556 1_556 43.98(7)
O3 V1 Ca1 8_566 1_556 43.98(7)
O4 V1 Ca1 8_565 1_556 108.02(7)
O4 V1 Ca1 . 1_556 108.02(7)
V2 V1 Ca1 8_565 1_556 78.041(18)
V2 V1 Ca1 . 1_556 78.041(19)
Ca1 V1 Ca1 . 1_556 102.40(4)
O1 V1 Ca1 . 6_657 31.89(11)
O3 V1 Ca1 1_556 6_657 86.36(7)
O3 V1 Ca1 8_566 6_657 86.36(7)
O4 V1 Ca1 8_565 6_657 130.05(7)
O4 V1 Ca1 . 6_657 130.05(7)
V2 V1 Ca1 8_565 6_657 107.334(18)
V2 V1 Ca1 . 6_657 107.334(18)
Ca1 V1 Ca1 . 6_657 164.19(4)
Ca1 V1 Ca1 1_556 6_657 93.40(3)
O1 V1 Ca1 . 6_656 48.48(11)
O3 V1 Ca1 1_556 6_656 134.73(7)
O3 V1 Ca1 8_566 6_656 134.73(7)
O4 V1 Ca1 8_565 6_656 76.37(6)
O4 V1 Ca1 . 6_656 76.37(6)
V2 V1 Ca1 8_565 6_656 103.711(18)
V2 V1 Ca1 . 6_656 103.711(18)
Ca1 V1 Ca1 . 6_656 83.82(3)
Ca1 V1 Ca1 1_556 6_656 173.77(3)
Ca1 V1 Ca1 6_657 6_656 80.37(3)
O1 V1 Ca1 . 2_565 75.743(14)
O3 V1 Ca1 1_556 2_565 54.51(7)
O3 V1 Ca1 8_566 2_565 138.56(7)
O4 V1 Ca1 8_565 2_565 138.28(7)
O4 V1 Ca1 . 2_565 54.90(6)
V2 V1 Ca1 8_565 2_565 173.57(3)
V2 V1 Ca1 . 2_565 34.95(2)
Ca1 V1 Ca1 . 2_565 99.304(15)
Ca1 V1 Ca1 1_556 2_565 98.441(15)
Ca1 V1 Ca1 6_657 2_565 78.101(13)
Ca1 V1 Ca1 6_656 2_565 80.364(13)
O2 V2 O4 . 2_565 108.84(11)
O2 V2 O4 . . 112.34(11)
O4 V2 O4 2_565 . 138.77(5)
O2 V2 O3 . 2_565 106.02(11)
O4 V2 O3 2_565 2_565 89.64(10)
O4 V2 O3 . 2_565 81.35(9)
O2 V2 O3 . 1_556 114.67(11)
O4 V2 O3 2_565 1_556 81.20(9)
O4 V2 O3 . 1_556 79.95(9)
O3 V2 O3 2_565 1_556 139.12(5)
O2 V2 V2 . 2_565 120.60(8)
O4 V2 V2 2_565 2_565 40.55(6)
O4 V2 V2 . 2_565 111.49(7)
O3 V2 V2 2_565 2_565 118.47(7)
O3 V2 V2 1_556 2_565 40.69(6)
O2 V2 V2 . 2_564 114.21(8)
O4 V2 V2 2_565 2_564 120.62(7)
O4 V2 V2 . 2_564 40.53(6)
O3 V2 V2 2_565 2_564 40.86(7)
O3 V2 V2 1_556 2_564 113.33(7)
V2 V2 V2 2_565 2_564 125.18(5)
O2 V2 V1 . . 127.48(10)
O4 V2 V1 2_565 . 108.89(7)
O4 V2 V1 . . 40.49(6)
O3 V2 V1 2_565 . 109.37(7)
O3 V2 V1 1_556 . 40.24(6)
V2 V2 V1 2_565 . 72.54(3)
V2 V2 V1 2_564 . 74.14(3)
O2 V2 Ca1 . 2_565 118.12(10)
O4 V2 Ca1 2_565 2_565 44.31(6)
O4 V2 Ca1 . 2_565 113.27(7)
O3 V2 Ca1 2_565 2_565 45.50(7)
O3 V2 Ca1 1_556 2_565 112.53(7)
V2 V2 Ca1 2_565 2_565 76.58(3)
V2 V2 Ca1 2_564 2_565 79.25(3)
V1 V2 Ca1 . 2_565 114.38(3)
O2 V2 Ca1 . 5_566 23.36(10)
O4 V2 Ca1 2_565 5_566 95.36(7)
O4 V2 Ca1 . 5_566 124.02(6)
O3 V2 Ca1 2_565 5_566 87.30(7)
O3 V2 Ca1 1_556 5_566 133.01(7)
V2 V2 Ca1 2_565 5_566 121.89(3)
V2 V2 Ca1 2_564 5_566 108.56(3)
V1 V2 Ca1 . 5_566 150.16(3)
Ca1 V2 Ca1 2_565 5_566 95.05(2)
O2 V2 Ca1 . . 84.84(9)
O4 V2 Ca1 2_565 . 164.65(7)
O4 V2 Ca1 . . 27.90(6)
O3 V2 Ca1 2_565 . 93.27(7)
O3 V2 Ca1 1_556 . 86.78(7)
V2 V2 Ca1 2_565 . 126.49(3)
V2 V2 Ca1 2_564 . 56.11(3)
V1 V2 Ca1 . . 55.98(2)
Ca1 V2 Ca1 2_565 . 135.34(3)
Ca1 V2 Ca1 5_566 . 99.83(2)
O2 V2 Ca1 . 1_556 89.16(9)
O4 V2 Ca1 2_565 1_556 90.28(7)
O4 V2 Ca1 . 1_556 88.19(7)
O3 V2 Ca1 2_565 1_556 163.96(7)
O3 V2 Ca1 1_556 1_556 25.54(7)
V2 V2 Ca1 2_565 1_556 54.57(3)
V2 V2 Ca1 2_564 1_556 128.01(3)
V1 V2 Ca1 . 1_556 55.71(2)
Ca1 V2 Ca1 2_565 1_556 131.13(3)
Ca1 V2 Ca1 5_566 1_556 108.67(2)
Ca1 V2 Ca1 . 1_556 82.79(2)
V1 O1 Ca1 . 6_657 128.46(16)
V1 O1 Ca1 . 6_656 111.52(14)
Ca1 O1 Ca1 6_657 6_656 120.02(12)
V1 O1 Ca1 . 1_556 37.86(9)
Ca1 O1 Ca1 6_657 1_556 90.60(8)
Ca1 O1 Ca1 6_656 1_556 149.38(10)
V1 O1 Ca1 . . 32.66(8)
Ca1 O1 Ca1 6_657 . 161.12(11)
Ca1 O1 Ca1 6_656 . 78.86(6)
Ca1 O1 Ca1 1_556 . 70.52(6)
V2 O2 Ca1 . 5_566 140.83(15)
V2 O2 Ca1 . . 72.27(9)
Ca1 O2 Ca1 5_566 . 128.46(8)
V2 O2 Ca1 . 1_556 69.08(8)
Ca1 O2 Ca1 5_566 1_556 140.64(8)
Ca1 O2 Ca1 . 1_556 77.31(5)
V2 O2 Ca1 . 2_565 42.88(8)
Ca1 O2 Ca1 5_566 2_565 98.30(8)
Ca1 O2 Ca1 . 2_565 105.69(5)
Ca1 O2 Ca1 1_556 2_565 101.98(5)
V1 O3 V2 1_554 2_564 128.49(11)
V1 O3 V2 1_554 1_554 99.28(9)
V2 O3 V2 2_564 1_554 98.45(10)
V1 O3 Ca1 1_554 . 101.97(10)
V2 O3 Ca1 2_564 . 99.33(9)
V2 O3 Ca1 1_554 . 134.02(11)
V1 O3 Ca1 1_554 6_656 65.39(6)
V2 O3 Ca1 2_564 6_656 64.37(6)
V2 O3 Ca1 1_554 6_656 123.14(8)
Ca1 O3 Ca1 . 6_656 102.78(7)
V1 O3 Ca1 1_554 1_554 48.93(5)
V2 O3 Ca1 2_564 1_554 160.82(9)
V2 O3 Ca1 1_554 1_554 66.04(6)
Ca1 O3 Ca1 . 1_554 99.67(7)
Ca1 O3 Ca1 6_656 1_554 113.51(5)
V1 O3 Ca1 1_554 2_564 104.72(8)
V2 O3 Ca1 2_564 2_564 60.92(6)
V2 O3 Ca1 1_554 2_564 43.64(5)
Ca1 O3 Ca1 . 2_564 153.11(8)
Ca1 O3 Ca1 6_656 2_564 85.56(4)
Ca1 O3 Ca1 1_554 2_564 100.24(5)
V2 O4 V2 2_564 . 98.91(10)
V2 O4 V1 2_564 . 132.78(11)
V2 O4 V1 . . 99.27(9)
V2 O4 Ca1 2_564 . 100.78(9)
V2 O4 Ca1 . . 129.54(10)
V1 O4 Ca1 . . 100.34(9)
V2 O4 Ca1 2_564 6_656 58.15(6)
V2 O4 Ca1 . 6_656 132.43(9)
V1 O4 Ca1 . 6_656 77.66(6)
Ca1 O4 Ca1 . 6_656 97.12(6)
V2 O4 Ca1 2_564 1_556 161.89(9)
V2 O4 Ca1 . 1_556 65.68(6)
V1 O4 Ca1 . 1_556 47.07(5)
Ca1 O4 Ca1 . 1_556 96.64(7)
Ca1 O4 Ca1 6_656 1_556 124.57(5)
V2 O4 Ca1 2_564 2_565 63.98(6)
V2 O4 Ca1 . 2_565 43.21(5)
V1 O4 Ca1 . 2_565 104.16(8)
Ca1 O4 Ca1 . 2_565 155.34(8)
Ca1 O4 Ca1 6_656 2_565 90.82(4)
Ca1 O4 Ca1 1_556 2_565 97.95(5)
V2 O4 Ca1 2_564 5_566 90.24(7)
V2 O4 Ca1 . 5_566 37.38(5)
V1 O4 Ca1 . 5_566 128.32(8)
Ca1 O4 Ca1 . 5_566 96.62(6)
Ca1 O4 Ca1 6_656 5_566 147.38(5)
Ca1 O4 Ca1 1_556 5_566 82.80(3)
Ca1 O4 Ca1 2_565 5_566 65.77(3)

loop_
_geom_bond_atom_site_label_1
_geom_bond_atom_site_label_2
_geom_bond_site_symmetry_2
_geom_bond_distance
Ca1 O2 4_546 2.343(3)
Ca1 O2 5_566 2.343(3)
Ca1 O4 . 2.393(2)
Ca1 O4 8_565 2.393(2)
Ca1 O3 8_565 2.432(2)
Ca1 O3 . 2.432(2)
Ca1 O1 6_557 2.542(3)
Ca1 V1 . 3.3620(13)
Ca1 V2 2_564 3.3647(12)
Ca1 V2 7_655 3.3647(12)
Ca1 V1 1_554 3.4260(14)
Ca1 O1 6_556 3.539(3)
Ca1 V2 4_546 3.7323(12)
Ca1 V2 5_566 3.7323(12)
Ca1 V1 6_557 3.7670(15)
Ca1 V2 . 3.9427(10)
Ca1 V2 8_565 3.9427(10)
Ca1 V2 8_564 4.0569(11)
Ca1 V2 1_554 4.0569(11)
Ca1 O2 . 4.122(3)
V1 O1 . 1.617(4)
V1 O3 1_556 1.961(2)
V1 O3 8_566 1.961(2)
V1 O4 8_565 1.971(2)
V1 O4 . 1.971(2)
V1 V2 8_565 2.9958(9)
V1 V2 . 2.9958(9)
V1 Ca1 1_556 3.4260(14)
V1 Ca1 6_657 3.7670(15)
V1 Ca1 6_656 4.3978(15)
V1 Ca1 2_565 5.3497(11)
V2 O2 . 1.610(2)
V2 O4 2_565 1.960(2)
V2 O4 . 1.961(2)
V2 O3 2_565 1.964(2)
V2 O3 1_556 1.971(2)
V2 V2 2_565 2.9797(9)
V2 V2 2_564 2.9797(9)
V2 Ca1 2_565 3.3647(12)
V2 Ca1 5_566 3.7323(12)
V2 Ca1 1_556 4.0569(11)
O1 Ca1 6_657 2.542(3)
O1 Ca1 6_656 3.539(3)
O1 Ca1 1_556 4.556(4)
O2 Ca1 5_566 2.343(3)
O2 Ca1 1_556 4.343(3)
O2 Ca1 2_565 4.361(3)
O3 V1 1_554 1.961(2)
O3 V2 2_564 1.964(2)
O3 V2 1_554 1.971(2)
O3 Ca1 6_656 4.135(3)
O3 Ca1 1_554 4.308(2)
O3 Ca1 2_564 4.504(2)
O4 V2 2_564 1.960(2)
O4 Ca1 6_656 4.375(2)
O4 Ca1 1_556 4.450(2)
O4 Ca1 2_565 4.514(2)
O4 Ca1 5_566 5.095(2)
